data_7106772
loop_
_publ_author_name
'Ou, Yong-Cong'
'Liu, Wen-Ting'
'Li, Jin-Yan'
'Zhang, Gong-Guo'
'Wang, Jing'
'Tong, Ming-Liang'

_publ_section_title
;
 Solvochromic and photodimerization behaviour of 1D coordination polymer via
 single-crystal-to-single-crystal transformation
;
_journal_coden_ASTM CHCOFS
_journal_issue 33
_journal_name_full
;
 Chemical Communications (Cambridge, United Kingdom)
;
_journal_page_first 9384
_journal_page_last 9386
_journal_paper_doi 10.1039/c1cc13018h
_journal_volume 47
_journal_year 2011
_chemical_formula_sum 'C30 H23 N2 O8.5 Zn2'
_chemical_formula_weight 678.24
_space_group_IT_number 2
_symmetry_cell_setting triclinic
_symmetry_space_group_name_Hall '-P 1'
_symmetry_space_group_name_H-M 'P -1'
_atom_sites_solution_hydrogens geom
_atom_sites_solution_primary direct
_atom_sites_solution_secondary difmap
_audit_creation_method SHELXL-97
_cell_angle_alpha 87.328(7)
_cell_angle_beta 79.948(7)
_cell_angle_gamma 70.513(7)
_cell_formula_units_Z 2
_cell_length_a 7.4110(6)
_cell_length_b 10.4010(9)
_cell_length_c 17.9912(16)
_cell_measurement_reflns_used 2816
_cell_measurement_temperature 150(2)
_cell_measurement_theta_max 61.0654
_cell_measurement_theta_min 4.5061
_cell_volume 1287.2(2)
_computing_cell_refinement
;
CrysAlisPro, Oxford Diffraction Ltd.,
Version 1.171.34.44 (release 25-10-2010 CrysAlis171 .NET)
(compiled Oct 25 2010,18:11:34)
;
_computing_data_collection
;
CrysAlisPro, Oxford Diffraction Ltd.,
Version 1.171.34.44 (release 25-10-2010 CrysAlis171 .NET)
(compiled Oct 25 2010,18:11:34)
;
_computing_data_reduction
;
CrysAlisPro, Oxford Diffraction Ltd.,
Version 1.171.34.44 (release 25-10-2010 CrysAlis171 .NET)
(compiled Oct 25 2010,18:11:34)
;
_computing_molecular_graphics 'Bruker SHELXTL'
_computing_publication_material 'Bruker SHELXTL'
_computing_structure_refinement 'SHELXL-97 (Sheldrick, 1997)'
_computing_structure_solution 'SHELXS-97 (Sheldrick, 1990)'
_diffrn_ambient_temperature 150(2)
_diffrn_detector_area_resol_mean 16.0855
_diffrn_measured_fraction_theta_full 0.975
_diffrn_measured_fraction_theta_max 0.975
_diffrn_measurement_device_type
;
Goniometer Xcalibur, detector: Sapphire3 (Gemini ultra Cu)
;
_diffrn_measurement_method '\w and \p scan'
_diffrn_radiation_monochromator mirror
_diffrn_radiation_source 'Enhance Ultra (Cu) X-ray Source'
_diffrn_radiation_type CuK\a
_diffrn_radiation_wavelength 1.54178
_diffrn_reflns_av_R_equivalents 0.0629
_diffrn_reflns_av_sigmaI/netI 0.0856
_diffrn_reflns_limit_h_max 7
_diffrn_reflns_limit_h_min -8
_diffrn_reflns_limit_k_max 11
_diffrn_reflns_limit_k_min -9
_diffrn_reflns_limit_l_max 20
_diffrn_reflns_limit_l_min -20
_diffrn_reflns_number 6057
_diffrn_reflns_theta_full 59.99
_diffrn_reflns_theta_max 59.99
_diffrn_reflns_theta_min 4.51
_exptl_absorpt_coefficient_mu 2.831
_exptl_absorpt_correction_T_max 0.8952
_exptl_absorpt_correction_T_min 0.8264
_exptl_absorpt_correction_type multi-scan
_exptl_absorpt_process_details
;
CrysAlisPro, Oxford Diffraction Ltd.,
Version 1.171.34.44 (release 25-10-2010 CrysAlis171 .NET)
(compiled Oct 25 2010,18:11:34)
Empirical absorption correction using spherical harmonics,
implemented in SCALE3 ABSPACK scaling algorithm.
;
_exptl_crystal_colour pink
_exptl_crystal_density_diffrn 1.750
_exptl_crystal_density_method 'not measured'
_exptl_crystal_F_000 690
_exptl_crystal_size_max 0.07
_exptl_crystal_size_mid 0.05
_exptl_crystal_size_min 0.04
_refine_diff_density_max 1.401
_refine_diff_density_min -0.556
_refine_diff_density_rms 0.150
_refine_ls_extinction_method none
_refine_ls_goodness_of_fit_ref 1.182
_refine_ls_hydrogen_treatment constr
_refine_ls_matrix_type full
_refine_ls_number_parameters 388
_refine_ls_number_reflns 3740
_refine_ls_number_restraints 0
_refine_ls_restrained_S_all 1.182
_refine_ls_R_factor_all 0.1273
_refine_ls_R_factor_gt 0.0994
_refine_ls_shift/su_max 0.000
_refine_ls_shift/su_mean 0.000
_refine_ls_structure_factor_coef Fsqd
_refine_ls_weighting_details 'calc w=1/[\s^2^(Fo^2^)+(0.1051P)^2^+11.1769P] where P=(Fo^2^+2Fc^2^)/3'
_refine_ls_weighting_scheme calc
_refine_ls_wR_factor_gt 0.2700
_refine_ls_wR_factor_ref 0.2850
_reflns_number_gt 2692
_reflns_number_total 3740
_reflns_threshold_expression >2sigma(I)
_cod_data_source_file c1cc13018h.txt
_cod_data_source_block 1_n-BuOH
_cod_original_cell_volume 1287.19(19)
_cod_original_sg_symbol_H-M P-1
_cod_original_formula_sum 'C30 H23 N2 O8.50 Zn2'
_cod_database_code 7106772

loop_
_symmetry_equiv_pos_as_xyz
'x, y, z'
'-x, -y, -z'

loop_
_atom_site_label
_atom_site_type_symbol
_atom_site_fract_x
_atom_site_fract_y
_atom_site_fract_z
_atom_site_U_iso_or_equiv
_atom_site_adp_type
_atom_site_occupancy
_atom_site_symmetry_multiplicity
_atom_site_calc_flag
_atom_site_refinement_flags
_atom_site_disorder_assembly
_atom_site_disorder_group
Zn1 Zn 1.8639(2) 0.53779(18) 0.28948(9) 0.0498(5) Uani 1 1 d . . .
Zn2 Zn 1.5005(2) 0.45663(17) 0.22297(9) 0.0491(5) Uani 1 1 d . . .
N1 N 1.5565(16) 0.3182(11) 0.3104(6) 0.051(3) Uani 1 1 d . . .
N2 N 2.0577(15) -0.4015(12) 0.6277(6) 0.050(3) Uani 1 1 d . . .
O1 O 1.9937(12) 0.4354(10) 0.1976(5) 0.054(2) Uani 1 1 d . . .
O2 O 1.7665(13) 0.3799(10) 0.1548(6) 0.059(2) Uani 1 1 d . . .
O3 O 2.3521(13) 0.5205(10) 0.1328(5) 0.053(2) Uani 1 1 d . . .
O4 O 2.4059(13) 0.3106(9) 0.1705(5) 0.054(2) Uani 1 1 d . . .
O5 O 1.9231(13) 0.7085(9) 0.2823(5) 0.057(2) Uani 1 1 d . . .
O6 O 2.2184(12) 0.5766(9) 0.2962(5) 0.047(2) Uani 1 1 d . . .
O7 O 2.5922(12) 0.6019(9) 0.2718(5) 0.053(2) Uani 1 1 d . . .
O8 O 2.4931(16) 0.7281(12) 0.3756(6) 0.075(3) Uani 1 1 d . . .
C1 C 2.0640(19) 0.3573(13) 0.0729(7) 0.049(3) Uani 1 1 d . . .
C2 C 2.247(2) 0.3741(14) 0.0619(7) 0.052(3) Uani 1 1 d . . .
C3 C 2.361(2) 0.3514(17) -0.0091(8) 0.065(4) Uani 1 1 d . . .
H3 H 2.4859 0.3603 -0.0165 0.078 Uiso 1 1 calc R . .
C4 C 2.293(2) 0.3158(18) -0.0695(8) 0.071(4) Uani 1 1 d . . .
H4 H 2.3710 0.3020 -0.1182 0.085 Uiso 1 1 calc R . .
C5 C 2.114(3) 0.3006(18) -0.0590(9) 0.073(4) Uani 1 1 d . . .
H5 H 2.0691 0.2751 -0.1004 0.088 Uiso 1 1 calc R . .
C6 C 1.999(2) 0.3222(16) 0.0114(8) 0.064(4) Uani 1 1 d . . .
H6 H 1.8742 0.3129 0.0179 0.076 Uiso 1 1 calc R . .
C7 C 1.926(2) 0.3945(12) 0.1467(8) 0.050(3) Uani 1 1 d . . .
C8 C 2.3364(19) 0.4072(16) 0.1256(7) 0.053(3) Uani 1 1 d . . .
C9 C 2.1754(18) 0.8004(13) 0.2504(7) 0.049(3) Uani 1 1 d . . .
C10 C 2.3464(18) 0.8125(12) 0.2688(7) 0.048(3) Uani 1 1 d . . .
C11 C 2.396(2) 0.9272(14) 0.2436(9) 0.060(4) Uani 1 1 d . . .
H11 H 2.5081 0.9380 0.2571 0.072 Uiso 1 1 calc R . .
C12 C 2.288(3) 1.0251(16) 0.2003(11) 0.080(5) Uani 1 1 d . . .
H12 H 2.3269 1.1015 0.1838 0.096 Uiso 1 1 calc R . .
C13 C 2.126(2) 1.0113(17) 0.1811(11) 0.078(5) Uani 1 1 d . . .
H13 H 2.0522 1.0776 0.1503 0.094 Uiso 1 1 calc R . .
C14 C 2.067(2) 0.9008(15) 0.2065(9) 0.066(4) Uani 1 1 d . . .
H14 H 1.9522 0.8937 0.1936 0.079 Uiso 1 1 calc R . .
C15 C 2.1079(19) 0.6853(13) 0.2777(7) 0.044(3) Uani 1 1 d . . .
C16 C 2.4808(18) 0.7064(14) 0.3114(7) 0.048(3) Uani 1 1 d . . .
C17 C 1.509(2) 0.3507(15) 0.3840(8) 0.055(3) Uani 1 1 d . . .
H17 H 1.4366 0.4430 0.3978 0.066 Uiso 1 1 calc R . .
C18 C 1.557(2) 0.2603(15) 0.4400(7) 0.056(3) Uani 1 1 d . . .
H18 H 1.5189 0.2888 0.4915 0.067 Uiso 1 1 calc R . .
C19 C 1.663(2) 0.1235(15) 0.4201(8) 0.061(4) Uani 1 1 d . . .
C20 C 1.705(2) 0.0902(15) 0.3435(9) 0.068(4) Uani 1 1 d . . .
H20 H 1.7707 -0.0017 0.3273 0.082 Uiso 1 1 calc R . .
C21 C 1.651(2) 0.1889(15) 0.2918(8) 0.061(4) Uani 1 1 d . . .
H21 H 1.6819 0.1637 0.2399 0.073 Uiso 1 1 calc R . .
C22 C 1.724(2) 0.0247(14) 0.4778(9) 0.060(4) Uani 1 1 d . . .
H22 H 1.6740 0.0530 0.5289 0.072 Uiso 1 1 calc R . .
C23 C 1.843(2) -0.0992(16) 0.4657(9) 0.063(4) Uani 1 1 d . . .
H23 H 1.8844 -0.1278 0.4144 0.075 Uiso 1 1 calc R . .
C24 C 1.922(2) -0.2036(13) 0.5235(7) 0.050(3) Uani 1 1 d . . .
C25 C 1.858(2) -0.1814(16) 0.6000(8) 0.061(4) Uani 1 1 d . . .
H25 H 1.7672 -0.0956 0.6178 0.074 Uiso 1 1 calc R . .
C26 C 1.922(2) -0.2788(15) 0.6498(8) 0.060(4) Uani 1 1 d . . .
H26 H 1.8716 -0.2616 0.7020 0.072 Uiso 1 1 calc R . .
C27 C 2.120(2) -0.4282(14) 0.5547(8) 0.055(3) Uani 1 1 d . . .
H27 H 2.2108 -0.5151 0.5386 0.066 Uiso 1 1 calc R . .
C28 C 2.055(2) -0.3295(14) 0.5010(8) 0.058(3) Uani 1 1 d . . .
H28 H 2.1023 -0.3495 0.4488 0.069 Uiso 1 1 calc R . .
C29 C 2.719(6) 1.049(4) 0.033(3) 0.208(18) Uani 1 1 d . . .
H29A H 2.8303 0.9691 0.0121 0.249 Uiso 1 1 calc R A 2
H29B H 2.7133 1.1268 -0.0017 0.249 Uiso 1 1 calc R A 2
H29C H 2.7313 1.0740 0.0838 0.249 Uiso 0.50 1 d PR A 1
O9 O 2.735(5) 1.081(3) 0.102(2) 0.124(11) Uani 0.50 1 d P B 2
H9O H 2.6367 1.1485 0.1195 0.148 Uiso 0.50 1 d PR B 2
C30 C 2.517(6) 1.015(5) 0.044(2) 0.201(17) Uani 1 1 d . . .
H30B H 2.4079 1.0927 0.0683 0.302 Uiso 1 1 calc R . .
H30A H 2.5269 0.9334 0.0756 0.302 Uiso 1 1 calc R . .

loop_
_atom_site_aniso_label
_atom_site_aniso_U_11
_atom_site_aniso_U_22
_atom_site_aniso_U_33
_atom_site_aniso_U_23
_atom_site_aniso_U_13
_atom_site_aniso_U_12
Zn1 0.0451(10) 0.0580(11) 0.0491(10) 0.0071(8) -0.0128(8) -0.0190(8)
Zn2 0.0439(10) 0.0540(11) 0.0540(10) 0.0035(8) -0.0106(8) -0.0215(8)
N1 0.053(6) 0.045(6) 0.058(7) -0.004(5) -0.015(5) -0.018(5)
N2 0.049(6) 0.063(7) 0.040(6) 0.013(5) -0.008(5) -0.021(6)
O1 0.044(5) 0.066(6) 0.051(5) 0.000(4) -0.010(4) -0.017(4)
O2 0.045(5) 0.066(6) 0.070(6) 0.001(5) 0.000(4) -0.027(5)
O3 0.053(5) 0.060(6) 0.053(5) 0.006(4) -0.009(4) -0.029(5)
O4 0.052(5) 0.061(6) 0.054(5) 0.009(4) -0.012(4) -0.025(5)
O5 0.041(5) 0.060(6) 0.073(6) 0.003(5) -0.012(4) -0.020(4)
O6 0.042(5) 0.045(5) 0.058(5) 0.004(4) -0.004(4) -0.021(4)
O7 0.041(5) 0.062(6) 0.060(5) -0.001(5) -0.007(4) -0.022(4)
O8 0.073(7) 0.099(8) 0.054(6) -0.005(5) -0.017(5) -0.026(6)
C1 0.050(8) 0.054(8) 0.048(7) 0.011(6) -0.011(6) -0.024(6)
C2 0.059(8) 0.062(8) 0.044(7) 0.008(6) -0.012(6) -0.031(7)
C3 0.065(9) 0.092(11) 0.052(8) 0.008(7) -0.005(7) -0.046(9)
C4 0.072(10) 0.096(12) 0.045(8) -0.003(7) 0.003(7) -0.032(9)
C5 0.090(12) 0.083(11) 0.054(9) 0.000(8) -0.014(8) -0.038(10)
C6 0.064(9) 0.073(10) 0.057(9) 0.004(7) -0.012(7) -0.026(8)
C7 0.050(8) 0.038(7) 0.058(8) 0.016(6) -0.023(6) -0.006(6)
C8 0.042(7) 0.079(10) 0.045(7) 0.003(7) 0.002(6) -0.036(7)
C9 0.044(7) 0.041(7) 0.055(7) -0.005(6) 0.000(6) -0.009(6)
C10 0.045(7) 0.036(6) 0.058(8) -0.009(5) -0.001(6) -0.010(6)
C11 0.050(8) 0.049(8) 0.086(10) -0.005(7) -0.002(7) -0.027(7)
C12 0.074(11) 0.044(9) 0.117(14) 0.010(9) -0.008(10) -0.020(8)
C13 0.065(10) 0.059(10) 0.108(13) 0.033(9) -0.019(9) -0.018(8)
C14 0.058(9) 0.059(9) 0.073(10) 0.000(7) -0.002(7) -0.013(7)
C15 0.052(8) 0.043(7) 0.039(6) -0.004(5) -0.004(5) -0.018(6)
C16 0.040(7) 0.062(8) 0.045(7) -0.006(6) -0.003(6) -0.022(7)
C17 0.047(8) 0.061(9) 0.057(8) -0.002(7) -0.009(6) -0.019(7)
C18 0.064(9) 0.064(9) 0.046(7) 0.003(6) -0.004(6) -0.033(8)
C19 0.066(9) 0.060(9) 0.055(8) 0.002(7) -0.005(7) -0.022(7)
C20 0.084(11) 0.047(8) 0.060(9) -0.002(7) 0.001(8) -0.010(8)
C21 0.069(9) 0.054(9) 0.055(8) -0.009(7) 0.002(7) -0.019(7)
C22 0.066(9) 0.050(9) 0.063(9) 0.003(6) -0.009(7) -0.020(8)
C23 0.064(9) 0.066(10) 0.061(8) 0.006(7) -0.014(7) -0.024(8)
C24 0.061(8) 0.039(7) 0.054(8) 0.002(6) -0.016(6) -0.018(6)
C25 0.067(9) 0.061(9) 0.051(8) 0.007(7) -0.006(7) -0.016(7)
C26 0.054(8) 0.062(9) 0.054(8) -0.001(7) -0.009(6) -0.007(7)
C27 0.057(8) 0.047(8) 0.052(8) -0.003(6) -0.008(6) -0.006(6)
C28 0.072(10) 0.055(9) 0.044(7) -0.001(6) -0.007(7) -0.019(8)
C29 0.17(4) 0.19(4) 0.26(6) -0.03(4) -0.01(4) -0.07(3)
O9 0.15(3) 0.10(2) 0.12(2) -0.001(18) -0.06(2) -0.01(2)
C30 0.18(4) 0.22(4) 0.18(4) -0.09(3) 0.00(3) -0.04(3)

loop_
_atom_type_symbol
_atom_type_description
_atom_type_scat_dispersion_real
_atom_type_scat_dispersion_imag
_atom_type_scat_source
C C 0.0181 0.0091 'International Tables Vol C Tables 4.2.6.8 and 6.1.1.4'
H H 0.0000 0.0000 'International Tables Vol C Tables 4.2.6.8 and 6.1.1.4'
N N 0.0311 0.0180 'International Tables Vol C Tables 4.2.6.8 and 6.1.1.4'
O O 0.0492 0.0322 'International Tables Vol C Tables 4.2.6.8 and 6.1.1.4'
Zn Zn -1.5491 0.6778 'International Tables Vol C Tables 4.2.6.8 and 6.1.1.4'

loop_
_geom_angle_atom_site_label_1
_geom_angle_atom_site_label_2
_geom_angle_atom_site_label_3
_geom_angle
_geom_angle_site_symmetry_1
_geom_angle_site_symmetry_3
_geom_angle_publ_flag
O1 Zn1 O5 107.3(4) . . ?
O1 Zn1 O7 100.6(4) . 1_455 ?
O5 Zn1 O7 101.4(4) . 1_455 ?
O1 Zn1 N2 103.9(4) . 2_956 ?
O5 Zn1 N2 121.6(4) . 2_956 ?
O7 Zn1 N2 119.8(4) 1_455 2_956 ?
O2 Zn2 O3 93.7(4) . 1_455 ?
O2 Zn2 N1 97.3(4) . . ?
O3 Zn2 N1 146.5(4) 1_455 . ?
O2 Zn2 O7 91.2(4) . 1_455 ?
O3 Zn2 O7 117.2(4) 1_455 1_455 ?
N1 Zn2 O7 94.2(4) . 1_455 ?
O2 Zn2 O4 88.4(4) . 1_455 ?
O3 Zn2 O4 61.6(3) 1_455 1_455 ?
N1 Zn2 O4 87.1(4) . 1_455 ?
O7 Zn2 O4 178.7(3) 1_455 1_455 ?
O2 Zn2 O6 169.8(3) . 1_455 ?
O3 Zn2 O6 85.7(3) 1_455 1_455 ?
N1 Zn2 O6 88.7(4) . 1_455 ?
O7 Zn2 O6 80.0(3) 1_455 1_455 ?
O4 Zn2 O6 100.2(3) 1_455 1_455 ?
O2 Zn2 C8 91.1(4) . 1_455 ?
O3 Zn2 C8 30.2(4) 1_455 1_455 ?
N1 Zn2 C8 117.8(4) . 1_455 ?
O7 Zn2 C8 147.3(4) 1_455 1_455 ?
O4 Zn2 C8 31.4(4) 1_455 1_455 ?
O6 Zn2 C8 93.4(4) 1_455 1_455 ?
C21 N1 C17 117.4(12) . . ?
C21 N1 Zn2 117.5(9) . . ?
C17 N1 Zn2 125.0(9) . . ?
C27 N2 C26 119.0(11) . . ?
C27 N2 Zn1 124.2(10) . 2_956 ?
C26 N2 Zn1 116.6(9) . 2_956 ?
C7 O1 Zn1 130.8(9) . . ?
C7 O2 Zn2 137.8(9) . . ?
C8 O3 Zn2 92.3(8) . 1_655 ?
C8 O4 Zn2 86.3(7) . 1_655 ?
C15 O5 Zn1 111.1(8) . . ?
C15 O6 Zn2 123.7(8) . 1_655 ?
C16 O7 Zn1 114.5(8) . 1_655 ?
C16 O7 Zn2 125.7(8) . 1_655 ?
Zn1 O7 Zn2 116.0(5) 1_655 1_655 ?
C6 C1 C2 118.8(12) . . ?
C6 C1 C7 119.1(12) . . ?
C2 C1 C7 121.6(11) . . ?
C3 C2 C1 119.5(12) . . ?
C3 C2 C8 116.9(11) . . ?
C1 C2 C8 123.5(11) . . ?
C2 C3 C4 120.5(13) . . ?
C2 C3 H3 119.7 . . ?
C4 C3 H3 119.7 . . ?
C5 C4 C3 120.0(14) . . ?
C5 C4 H4 120.0 . . ?
C3 C4 H4 120.0 . . ?
C4 C5 C6 120.3(14) . . ?
C4 C5 H5 119.8 . . ?
C6 C5 H5 119.8 . . ?
C5 C6 C1 120.8(14) . . ?
C5 C6 H6 119.6 . . ?
C1 C6 H6 119.6 . . ?
O2 C7 O1 125.2(13) . . ?
O2 C7 C1 120.4(12) . . ?
O1 C7 C1 114.3(12) . . ?
O3 C8 O4 119.8(12) . . ?
O3 C8 C2 122.3(12) . . ?
O4 C8 C2 117.8(12) . . ?
O3 C8 Zn2 57.5(7) . 1_655 ?
O4 C8 Zn2 62.3(7) . 1_655 ?
C2 C8 Zn2 176.4(9) . 1_655 ?
C14 C9 C10 118.7(12) . . ?
C14 C9 C15 119.9(13) . . ?
C10 C9 C15 121.4(12) . . ?
C11 C10 C9 117.9(13) . . ?
C11 C10 C16 118.6(12) . . ?
C9 C10 C16 123.5(11) . . ?
C12 C11 C10 122.7(14) . . ?
C12 C11 H11 118.6 . . ?
C10 C11 H11 118.6 . . ?
C13 C12 C11 119.2(14) . . ?
C13 C12 H12 120.4 . . ?
C11 C12 H12 120.4 . . ?
C12 C13 C14 120.4(15) . . ?
C12 C13 H13 119.8 . . ?
C14 C13 H13 119.8 . . ?
C13 C14 C9 121.0(15) . . ?
C13 C14 H14 119.5 . . ?
C9 C14 H14 119.5 . . ?
O6 C15 O5 122.5(11) . . ?
O6 C15 C9 122.2(12) . . ?
O5 C15 C9 115.3(11) . . ?
O8 C16 O7 124.3(13) . . ?
O8 C16 C10 120.8(12) . . ?
O7 C16 C10 114.5(11) . . ?
N1 C17 C18 124.2(14) . . ?
N1 C17 H17 117.9 . . ?
C18 C17 H17 117.9 . . ?
C17 C18 C19 118.3(13) . . ?
C17 C18 H18 120.8 . . ?
C19 C18 H18 120.8 . . ?
C20 C19 C18 116.7(13) . . ?
C20 C19 C22 123.0(14) . . ?
C18 C19 C22 120.2(13) . . ?
C21 C20 C19 120.2(14) . . ?
C21 C20 H20 119.9 . . ?
C19 C20 H20 119.9 . . ?
N1 C21 C20 123.1(13) . . ?
N1 C21 H21 118.5 . . ?
C20 C21 H21 118.5 . . ?
C23 C22 C19 125.5(14) . . ?
C23 C22 H22 117.3 . . ?
C19 C22 H22 117.3 . . ?
C22 C23 C24 127.8(14) . . ?
C22 C23 H23 116.1 . . ?
C24 C23 H23 116.1 . . ?
C28 C24 C25 116.9(12) . . ?
C28 C24 C23 120.6(12) . . ?
C25 C24 C23 122.4(13) . . ?
C26 C25 C24 121.2(14) . . ?
C26 C25 H25 119.4 . . ?
C24 C25 H25 119.4 . . ?
C25 C26 N2 121.8(13) . . ?
C25 C26 H26 119.1 . . ?
N2 C26 H26 119.1 . . ?
N2 C27 C28 120.6(12) . . ?
N2 C27 H27 119.7 . . ?
C28 C27 H27 119.7 . . ?
C24 C28 C27 120.3(12) . . ?
C24 C28 H28 119.8 . . ?
C27 C28 H28 119.8 . . ?
O9 C29 C30 105(4) . . ?
O9 C29 H29A 110.7 . . ?
C30 C29 H29A 110.7 . . ?
O9 C29 H29B 110.7 . . ?
C30 C29 H29B 110.7 . . ?
H29A C29 H29B 108.8 . . ?
O9 C29 H29C 0.9 . . ?
C30 C29 H29C 105.9 . . ?
H29A C29 H29C 110.8 . . ?
H29B C29 H29C 109.9 . . ?
C29 O9 H29C 2.5 . . ?
C29 O9 H9O 110.1 . . ?
H29C O9 H9O 109.7 . . ?
C29 C30 C30 107(4) . 2_:75 ?
C29 C30 H30B 110.4 . . ?
C30 C30 H30B 110.4 2_:75 . ?
C29 C30 H30A 110.4 . . ?
C30 C30 H30A 110.4 2_:75 . ?
H30B C30 H30A 108.6 . . ?

loop_
_geom_bond_atom_site_label_1
_geom_bond_atom_site_label_2
_geom_bond_distance
_geom_bond_site_symmetry_2
_geom_bond_publ_flag
Zn1 O1 1.928(9) . ?
Zn1 O5 1.960(9) . ?
Zn1 O7 1.977(9) 1_455 ?
Zn1 N2 2.031(10) 2_956 ?
Zn2 O2 2.056(9) . ?
Zn2 O3 2.078(9) 1_455 ?
Zn2 N1 2.083(11) . ?
Zn2 O7 2.129(9) 1_455 ?
Zn2 O4 2.183(9) 1_455 ?
Zn2 O6 2.262(9) 1_455 ?
Zn2 C8 2.461(13) 1_455 ?
N1 C21 1.319(18) . ?
N1 C17 1.338(18) . ?
N2 C27 1.323(17) . ?
N2 C26 1.360(18) . ?
N2 Zn1 2.031(10) 2_956 ?
O1 C7 1.268(16) . ?
O2 C7 1.227(16) . ?
O3 C8 1.238(16) . ?
O3 Zn2 2.078(9) 1_655 ?
O4 C8 1.285(17) . ?
O4 Zn2 2.183(9) 1_655 ?
O5 C15 1.297(15) . ?
O6 C15 1.226(15) . ?
O6 Zn2 2.262(9) 1_655 ?
O7 C16 1.280(16) . ?
O7 Zn1 1.977(9) 1_655 ?
O7 Zn2 2.129(9) 1_655 ?
O8 C16 1.211(16) . ?
C1 C6 1.389(19) . ?
C1 C2 1.403(18) . ?
C1 C7 1.505(19) . ?
C2 C3 1.39(2) . ?
C2 C8 1.525(18) . ?
C3 C4 1.39(2) . ?
C3 H3 0.9500 . ?
C4 C5 1.36(2) . ?
C4 H4 0.9500 . ?
C5 C6 1.38(2) . ?
C5 H5 0.9500 . ?
C6 H6 0.9500 . ?
C8 Zn2 2.461(13) 1_655 ?
C9 C14 1.39(2) . ?
C9 C10 1.410(18) . ?
C9 C15 1.478(18) . ?
C10 C11 1.394(18) . ?
C10 C16 1.500(19) . ?
C11 C12 1.37(2) . ?
C11 H11 0.9500 . ?
C12 C13 1.36(2) . ?
C12 H12 0.9500 . ?
C13 C14 1.39(2) . ?
C13 H13 0.9500 . ?
C14 H14 0.9500 . ?
C17 C18 1.36(2) . ?
C17 H17 0.9500 . ?
C18 C19 1.41(2) . ?
C18 H18 0.9500 . ?
C19 C20 1.39(2) . ?
C19 C22 1.45(2) . ?
C20 C21 1.36(2) . ?
C20 H20 0.9500 . ?
C21 H21 0.9500 . ?
C22 C23 1.30(2) . ?
C22 H22 0.9500 . ?
C23 C24 1.51(2) . ?
C23 H23 0.9500 . ?
C24 C28 1.379(19) . ?
C24 C25 1.379(19) . ?
C25 C26 1.34(2) . ?
C25 H25 0.9500 . ?
C26 H26 0.9500 . ?
C27 C28 1.401(19) . ?
C27 H27 0.9500 . ?
C28 H28 0.9500 . ?
C29 O9 1.33(5) . ?
C29 C30 1.62(5) . ?
C29 H29A 0.9900 . ?
C29 H29B 0.9900 . ?
C29 H29C 0.9899 . ?
O9 H29C 0.3393 . ?
O9 H9O 0.8500 . ?
C30 C30 1.70(7) 2_:75 ?
C30 H30B 0.9900 . ?
C30 H30A 0.9900 . ?

loop_
_geom_hbond_atom_site_label_D
_geom_hbond_atom_site_label_H
_geom_hbond_atom_site_label_A
_geom_hbond_distance_DH
_geom_hbond_distance_HA
_geom_hbond_distance_DA
_geom_hbond_angle_DHA
_geom_hbond_site_symmetry_A
O9 H9O O4 0.85 2.07 2.92(4) 175.8 1_565

loop_
_geom_torsion_atom_site_label_1
_geom_torsion_atom_site_label_2
_geom_torsion_atom_site_label_3
_geom_torsion_atom_site_label_4
_geom_torsion
_geom_torsion_site_symmetry_1
_geom_torsion_site_symmetry_2
_geom_torsion_site_symmetry_3
_geom_torsion_site_symmetry_4
_geom_torsion_publ_flag
O2 Zn2 N1 C21 -42.1(11) . . . . ?
O3 Zn2 N1 C21 66.1(13) 1_455 . . . ?
O7 Zn2 N1 C21 -133.8(10) 1_455 . . . ?
O4 Zn2 N1 C21 46.0(10) 1_455 . . . ?
O6 Zn2 N1 C21 146.2(10) 1_455 . . . ?
C8 Zn2 N1 C21 53.1(11) 1_455 . . . ?
O2 Zn2 N1 C17 136.2(11) . . . . ?
O3 Zn2 N1 C17 -115.6(11) 1_455 . . . ?
O7 Zn2 N1 C17 44.4(11) 1_455 . . . ?
O4 Zn2 N1 C17 -135.7(11) 1_455 . . . ?
O6 Zn2 N1 C17 -35.5(11) 1_455 . . . ?
C8 Zn2 N1 C17 -128.6(10) 1_455 . . . ?
O5 Zn1 O1 C7 -118.8(11) . . . . ?
O7 Zn1 O1 C7 -13.3(11) 1_455 . . . ?
N2 Zn1 O1 C7 111.3(11) 2_956 . . . ?
O3 Zn2 O2 C7 124.2(13) 1_455 . . . ?
N1 Zn2 O2 C7 -87.5(13) . . . . ?
O7 Zn2 O2 C7 6.9(13) 1_455 . . . ?
O4 Zn2 O2 C7 -174.4(13) 1_455 . . . ?
O6 Zn2 O2 C7 38(3) 1_455 . . . ?
C8 Zn2 O2 C7 154.3(13) 1_455 . . . ?
O1 Zn1 O5 C15 -62.5(9) . . . . ?
O7 Zn1 O5 C15 -167.5(8) 1_455 . . . ?
N2 Zn1 O5 C15 56.6(9) 2_956 . . . ?
C6 C1 C2 C3 -2(2) . . . . ?
C7 C1 C2 C3 -173.6(13) . . . . ?
C6 C1 C2 C8 -177.6(14) . . . . ?
C7 C1 C2 C8 11(2) . . . . ?
C1 C2 C3 C4 2(2) . . . . ?
C8 C2 C3 C4 177.6(15) . . . . ?
C2 C3 C4 C5 -1(3) . . . . ?
C3 C4 C5 C6 1(3) . . . . ?
C4 C5 C6 C1 -1(2) . . . . ?
C2 C1 C6 C5 2(2) . . . . ?
C7 C1 C6 C5 173.5(14) . . . . ?
Zn2 O2 C7 O1 25(2) . . . . ?
Zn2 O2 C7 C1 -157.9(10) . . . . ?
Zn1 O1 C7 O2 -21.0(19) . . . . ?
Zn1 O1 C7 C1 161.5(8) . . . . ?
C6 C1 C7 O2 7.8(18) . . . . ?
C2 C1 C7 O2 179.4(12) . . . . ?
C6 C1 C7 O1 -174.6(12) . . . . ?
C2 C1 C7 O1 -3.0(17) . . . . ?
Zn2 O3 C8 O4 0.6(12) 1_655 . . . ?
Zn2 O3 C8 C2 -175.8(11) 1_655 . . . ?
Zn2 O4 C8 O3 -0.6(11) 1_655 . . . ?
Zn2 O4 C8 C2 175.9(10) 1_655 . . . ?
C3 C2 C8 O3 76.0(18) . . . . ?
C1 C2 C8 O3 -108.3(15) . . . . ?
C3 C2 C8 O4 -100.4(15) . . . . ?
C1 C2 C8 O4 75.3(17) . . . . ?
C3 C2 C8 Zn2 -10(18) . . . 1_655 ?
C1 C2 C8 Zn2 166(16) . . . 1_655 ?
C14 C9 C10 C11 1.8(18) . . . . ?
C15 C9 C10 C11 -177.2(12) . . . . ?
C14 C9 C10 C16 -175.9(12) . . . . ?
C15 C9 C10 C16 5.0(18) . . . . ?
C9 C10 C11 C12 -2(2) . . . . ?
C16 C10 C11 C12 175.8(14) . . . . ?
C10 C11 C12 C13 1(3) . . . . ?
C11 C12 C13 C14 1(3) . . . . ?
C12 C13 C14 C9 -1(3) . . . . ?
C10 C9 C14 C13 0(2) . . . . ?
C15 C9 C14 C13 178.9(14) . . . . ?
Zn2 O6 C15 O5 130.4(10) 1_655 . . . ?
Zn2 O6 C15 C9 -51.3(14) 1_655 . . . ?
Zn1 O5 C15 O6 -18.4(14) . . . . ?
Zn1 O5 C15 C9 163.2(8) . . . . ?
C14 C9 C15 O6 157.9(12) . . . . ?
C10 C9 C15 O6 -23.1(18) . . . . ?
C14 C9 C15 O5 -23.7(17) . . . . ?
C10 C9 C15 O5 155.3(11) . . . . ?
Zn1 O7 C16 O8 -35.3(16) 1_655 . . . ?
Zn2 O7 C16 O8 121.7(12) 1_655 . . . ?
Zn1 O7 C16 C10 137.0(9) 1_655 . . . ?
Zn2 O7 C16 C10 -66.0(13) 1_655 . . . ?
C11 C10 C16 O8 72.5(17) . . . . ?
C9 C10 C16 O8 -109.8(15) . . . . ?
C11 C10 C16 O7 -100.1(14) . . . . ?
C9 C10 C16 O7 77.6(15) . . . . ?
C21 N1 C17 C18 2(2) . . . . ?
Zn2 N1 C17 C18 -175.9(10) . . . . ?
N1 C17 C18 C19 0(2) . . . . ?
C17 C18 C19 C20 -3(2) . . . . ?
C17 C18 C19 C22 177.4(13) . . . . ?
C18 C19 C20 C21 3(2) . . . . ?
C22 C19 C20 C21 -177.0(15) . . . . ?
C17 N1 C21 C20 -2(2) . . . . ?
Zn2 N1 C21 C20 176.4(13) . . . . ?
C19 C20 C21 N1 -1(3) . . . . ?
C20 C19 C22 C23 9(2) . . . . ?
C18 C19 C22 C23 -171.0(15) . . . . ?
C19 C22 C23 C24 175.7(14) . . . . ?
C22 C23 C24 C28 -176.6(15) . . . . ?
C22 C23 C24 C25 7(2) . . . . ?
C28 C24 C25 C26 -1(2) . . . . ?
C23 C24 C25 C26 176.0(14) . . . . ?
C24 C25 C26 N2 3(2) . . . . ?
C27 N2 C26 C25 -4(2) . . . . ?
Zn1 N2 C26 C25 -179.4(12) 2_956 . . . ?
C26 N2 C27 C28 3(2) . . . . ?
Zn1 N2 C27 C28 178.2(10) 2_956 . . . ?
C25 C24 C28 C27 0(2) . . . . ?
C23 C24 C28 C27 -176.9(13) . . . . ?
N2 C27 C28 C24 -1(2) . . . . ?
O9 C29 C30 C30 176(4) . . . 2_:75 ?
